data_4320863
loop_
_publ_author_name
'Edurne Erkizia'
'Rebecca R. Conry'

_publ_contact_author_address
;   University of Nevada, Reno
    Department of Chemistry 216
    Reno, Nevada  89557   USA
;
_publ_contact_author_email conry@chem.unr.edu
_publ_contact_author_name 'Rebecca R. Conry'
_publ_section_title
;
 Synthesis and Characterization of Square Planar Nickel(II)-Arylthiolate
 Complexes with the Biphenyl-2,2'-dithiolate Ligand
;
_journal_name_full 'Inorganic Chemistry'
_journal_page_first 1674
_journal_page_last 1679
_journal_paper_doi 10.1021/ic990931f
_journal_volume 39
_journal_year 2000
_chemical_formula_sum 'C34 H39 N2 Na Ni S4'
_chemical_formula_weight 685.61
_chemical_name_common 'complex 2'
_chemical_name_systematic
;
(tetraethylammonium)(sodium(I)-acetonitrile[(bis-2,2'dithiolatobiphenyl)
nickel(II)] dimer
;
_chemical_temperature_decomposition 398(2)
_space_group_IT_number 2
_symmetry_cell_setting triclinic
_symmetry_space_group_name_Hall '-P 1'
_symmetry_space_group_name_H-M 'P -1'
_atom_sites_solution_hydrogens geom
_atom_sites_solution_primary direct
_atom_sites_solution_secondary difmap
_audit_creation_method 'SHELXL generated with manual editing'
_cell_angle_alpha 108.489(7)
_cell_angle_beta 90.396(6)
_cell_angle_gamma 103.570(4)
_cell_formula_units_Z 2
_cell_length_a 9.9570(10)
_cell_length_b 13.2670(10)
_cell_length_c 13.9560(10)
_cell_measurement_reflns_used 30
_cell_measurement_temperature 293(2)
_cell_measurement_theta_max 12.49
_cell_measurement_theta_min 6.76
_cell_volume 1693.0(3)
_computing_cell_refinement 'Siemens XSCANS'
_computing_data_collection 'Siemens XSCANS'
_computing_data_reduction 'Siemens SHELXTL'
_computing_molecular_graphics 'Siemens SHELXTL'
_computing_publication_material 'Siemens SHELXTL'
_computing_structure_refinement 'SHELXL-93 (Sheldrick, 1993)'
_computing_structure_solution 'SHELXS-86 (Sheldrick, 1990)'
_diffrn_ambient_temperature 293(2)
_diffrn_measurement_device 'Siemens P4'
_diffrn_measurement_method '\w scans'
_diffrn_radiation_monochromator graphite
_diffrn_radiation_source 'fine-focus sealed tube'
_diffrn_radiation_type MoK\a
_diffrn_radiation_wavelength 0.71073
_diffrn_reflns_av_R_equivalents 0.0182
_diffrn_reflns_av_sigmaI/netI 0.0366
_diffrn_reflns_limit_h_max 1
_diffrn_reflns_limit_h_min -11
_diffrn_reflns_limit_k_max 14
_diffrn_reflns_limit_k_min -14
_diffrn_reflns_limit_l_max 16
_diffrn_reflns_limit_l_min -16
_diffrn_reflns_number 6933
_diffrn_reflns_theta_max 25.00
_diffrn_reflns_theta_min 1.87
_diffrn_standards_decay_% 'not significant'
_diffrn_standards_interval_count 97
_diffrn_standards_number 3
_exptl_absorpt_coefficient_mu 0.859
_exptl_absorpt_correction_T_max 0.4479
_exptl_absorpt_correction_T_min 0.3761
_exptl_absorpt_correction_type empirical
_exptl_crystal_colour dark_emerald_green
_exptl_crystal_density_diffrn 1.345
_exptl_crystal_density_meas ?
_exptl_crystal_density_method none
_exptl_crystal_description block
_exptl_crystal_F_000 720
_exptl_crystal_size_max 0.21
_exptl_crystal_size_mid 0.70
_exptl_crystal_size_min 0.38
_refine_diff_density_max 0.455
_refine_diff_density_min -0.226
_refine_diff_density_rms 0.052
_refine_ls_extinction_coef none
_refine_ls_extinction_method none
_refine_ls_goodness_of_fit_all 1.015
_refine_ls_goodness_of_fit_obs 1.056
_refine_ls_hydrogen_treatment constr
_refine_ls_matrix_type full
_refine_ls_number_parameters 380
_refine_ls_number_reflns 5833
_refine_ls_number_restraints 0
_refine_ls_restrained_S_all 1.015
_refine_ls_restrained_S_obs 1.056
_refine_ls_R_factor_all 0.0661
_refine_ls_R_factor_obs 0.0390
_refine_ls_shift/esd_max 0.001
_refine_ls_shift/esd_mean 0.000
_refine_ls_structure_factor_coef Fsqd
_refine_ls_weighting_details 'w=1/[\s^2^(Fo^2^)+(0.0479P)^2^+0.7661P] where P=(Fo^2^+2Fc^2^)/3'
_refine_ls_weighting_scheme calc
_refine_ls_wR_factor_all 0.0995
_refine_ls_wR_factor_obs 0.0872
_reflns_number_observed 4232
_reflns_number_total 5833
_reflns_observed_criterion >2sigma(I)
_cod_data_source_file ic990931f_2.cif
_cod_data_source_block complex2.IC990931F
_cod_depositor_comments
;
The following automatic conversions were performed:

'_exptl_crystal_density_meas' value 'not measured' was changed to '?'
- the value is perceived as not measured.

Automatic conversion script
Id: cif_fix_values 3008 2015-01-20 13:52:24Z robertas 

The following automatic conversions were performed:

'_refine_ls_weighting_scheme' value 'calc
w=1/[\s^2^(Fo^2^)+(0.0479P)^2^+0.7661P] where P=(Fo^2^+2Fc^2^)/3' was
changed to 'calc'. New tag '_refine_ls_weighting_details' was
created. The value of the new tag was set to
'w=1/[\s^2^(Fo^2^)+(0.0479P)^2^+0.7661P] where P=(Fo^2^+2Fc^2^)/3'.

Automatic conversion script
Id: cif_fix_values 3143 2015-03-26 13:38:13Z robertas 
;
_cod_original_cell_volume 1693.0(2)
_cod_database_code 4320863

loop_
_symmetry_equiv_pos_as_xyz
'x, y, z'
'-x, -y, -z'

loop_
_atom_site_aniso_label
_atom_site_aniso_U_11
_atom_site_aniso_U_22
_atom_site_aniso_U_33
_atom_site_aniso_U_23
_atom_site_aniso_U_13
_atom_site_aniso_U_12
Ni 0.0321(2) 0.0357(2) 0.0304(2) 0.0115(2) 0.0006(2) 0.0082(2)
S1 0.0425(5) 0.0330(4) 0.0380(4) 0.0115(3) -0.0053(3) 0.0079(4)
S2 0.0521(5) 0.0456(5) 0.0442(5) 0.0154(4) -0.0059(4) 0.0183(4)
S3 0.0347(4) 0.0378(4) 0.0388(4) 0.0084(3) -0.0055(3) 0.0092(4)
S4 0.0500(5) 0.0468(5) 0.0371(4) 0.0110(4) -0.0078(4) 0.0166(4)
Na 0.0418(8) 0.0615(9) 0.0519(8) 0.0234(7) 0.0027(6) 0.0164(7)
N1 0.057(2) 0.133(4) 0.092(3) 0.058(3) 0.024(2) 0.041(2)
C25 0.057(3) 0.070(3) 0.071(3) 0.032(2) 0.018(2) 0.017(2)
C26 0.064(3) 0.112(4) 0.120(4) 0.020(3) 0.047(3) 0.027(3)
C1 0.043(2) 0.038(2) 0.036(2) 0.0148(14) -0.0072(14) 0.0029(15)
C2 0.045(2) 0.061(2) 0.066(2) 0.027(2) -0.006(2) 0.009(2)
C3 0.044(2) 0.079(3) 0.099(3) 0.047(3) -0.006(2) -0.005(2)
C4 0.064(3) 0.062(3) 0.114(4) 0.047(3) -0.030(3) -0.018(2)
C5 0.073(3) 0.041(2) 0.091(3) 0.026(2) -0.029(2) 0.000(2)
C6 0.055(2) 0.038(2) 0.044(2) 0.015(2) -0.014(2) 0.006(2)
C7 0.069(3) 0.033(2) 0.046(2) 0.015(2) -0.001(2) 0.019(2)
C8 0.122(4) 0.055(2) 0.047(2) 0.002(2) -0.003(2) 0.047(3)
C9 0.162(6) 0.079(4) 0.059(3) 0.021(3) 0.038(3) 0.076(4)
N2 0.042(2) 0.056(2) 0.053(2) 0.0221(15) -0.0035(13) 0.0150(14)
C27 0.086(3) 0.054(2) 0.068(3) 0.021(2) 0.013(2) 0.019(2)
C28 0.154(6) 0.098(4) 0.069(3) 0.002(3) 0.015(4) -0.020(4)
C29 0.049(2) 0.111(4) 0.090(3) 0.046(3) 0.000(2) 0.020(2)
C30 0.064(3) 0.145(5) 0.124(4) 0.084(4) 0.014(3) 0.019(3)
C31 0.088(3) 0.078(3) 0.093(3) 0.045(3) 0.005(3) 0.042(3)
C32 0.108(4) 0.076(3) 0.101(4) 0.052(3) 0.041(3) 0.036(3)
C33 0.061(3) 0.080(3) 0.059(2) 0.017(2) -0.012(2) 0.008(2)
C34 0.168(6) 0.085(4) 0.094(4) -0.025(3) -0.002(4) 0.007(4)
C10 0.115(4) 0.074(3) 0.097(4) 0.040(3) 0.059(3) 0.060(3)
C11 0.065(3) 0.057(2) 0.088(3) 0.033(2) 0.027(2) 0.032(2)
C12 0.057(2) 0.037(2) 0.051(2) 0.019(2) 0.009(2) 0.021(2)
C13 0.035(2) 0.036(2) 0.042(2) 0.0096(14) 0.0006(14) 0.0123(14)
C14 0.048(2) 0.058(2) 0.046(2) 0.023(2) 0.002(2) 0.015(2)
C15 0.061(3) 0.071(3) 0.069(3) 0.041(2) 0.011(2) 0.011(2)
C16 0.047(2) 0.064(3) 0.087(3) 0.034(2) 0.001(2) -0.004(2)
C17 0.041(2) 0.049(2) 0.058(2) 0.014(2) -0.011(2) 0.003(2)
C18 0.037(2) 0.038(2) 0.040(2) 0.0084(14) -0.0027(14) 0.0095(15)
C19 0.032(2) 0.047(2) 0.034(2) 0.0063(15) -0.0047(13) 0.0093(15)
C20 0.050(2) 0.056(2) 0.043(2) 0.002(2) -0.003(2) 0.018(2)
C21 0.061(3) 0.085(3) 0.036(2) -0.004(2) -0.002(2) 0.025(2)
C22 0.049(2) 0.113(4) 0.030(2) 0.020(2) 0.006(2) 0.025(2)
C23 0.041(2) 0.079(3) 0.042(2) 0.028(2) 0.001(2) 0.011(2)
C24 0.033(2) 0.053(2) 0.031(2) 0.0106(15) -0.0068(13) 0.009(2)

loop_
_atom_site_label
_atom_site_type_symbol
_atom_site_fract_x
_atom_site_fract_y
_atom_site_fract_z
_atom_site_U_iso_or_equiv
_atom_site_thermal_displace_type
_atom_site_occupancy
_atom_site_calc_flag
_atom_site_refinement_flags
_atom_site_disorder_group
Ni Ni -0.09005(4) 0.51455(3) 0.76964(3) 0.03264(12) Uani 1 d . .
S1 S 0.05822(9) 0.58100(6) 0.90679(6) 0.0381(2) Uani 1 d . .
S2 S -0.15431(9) 0.66929(7) 0.79301(6) 0.0461(2) Uani 1 d . .
S3 S -0.04085(8) 0.35407(6) 0.74648(6) 0.0381(2) Uani 1 d . .
S4 S -0.23353(9) 0.45466(7) 0.63083(6) 0.0446(2) Uani 1 d . .
Na Na 0.11317(13) 0.38973(11) 0.93055(10) 0.0500(3) Uani 1 d . .
N1 N 0.3499(4) 0.4324(4) 0.9008(3) 0.0856(12) Uani 1 d . .
C25 C 0.4578(4) 0.4304(3) 0.8797(3) 0.0636(11) Uani 1 d . .
C26 C 0.5965(5) 0.4263(5) 0.8535(4) 0.102(2) Uani 1 d . .
H26A H 0.6481(13) 0.4978(9) 0.8551(29) 0.153 Uiso 1 calc R .
H26B H 0.5927(5) 0.3750(24) 0.7866(12) 0.153 Uiso 1 calc R .
H26C H 0.6412(14) 0.4035(30) 0.9013(17) 0.153 Uiso 1 calc R .
C1 C 0.1595(3) 0.7131(3) 0.9135(2) 0.0397(8) Uani 1 d . .
C2 C 0.2946(4) 0.7242(3) 0.8865(3) 0.0566(10) Uani 1 d . .
H2A H 0.3290(4) 0.6622(3) 0.8630(3) 0.068 Uiso 1 calc R .
C3 C 0.3790(4) 0.8256(4) 0.8939(4) 0.0731(12) Uani 1 d . .
H3A H 0.4695(4) 0.8318(4) 0.8757(4) 0.088 Uiso 1 calc R .
C4 C 0.3283(5) 0.9167(4) 0.9281(4) 0.0819(15) Uani 1 d . .
H4A H 0.3840(5) 0.9850(4) 0.9318(4) 0.098 Uiso 1 calc R .
C5 C 0.1955(5) 0.9080(3) 0.9571(3) 0.0700(12) Uani 1 d . .
H5A H 0.1632(5) 0.9710(3) 0.9815(3) 0.084 Uiso 1 calc R .
C6 C 0.1083(4) 0.8065(3) 0.9505(2) 0.0463(8) Uani 1 d . .
C7 C -0.0322(4) 0.8015(3) 0.9869(3) 0.0475(9) Uani 1 d . .
C8 C -0.0435(6) 0.8606(3) 1.0872(3) 0.0737(13) Uani 1 d . .
H8A H 0.0367(6) 0.8992(3) 1.1300(3) 0.088 Uiso 1 calc R .
C9 C -0.1708(7) 0.8632(4) 1.1245(4) 0.092(2) Uani 1 d . .
H9A H -0.1757(7) 0.9024(4) 1.1921(4) 0.111 Uiso 1 calc R .
N2 N -0.7258(3) 0.2490(2) 0.4856(2) 0.0486(7) Uani 1 d . .
C27 C -0.7641(5) 0.3542(3) 0.5447(3) 0.0684(11) Uani 1 d . .
H27A H -0.7518(5) 0.4016(3) 0.5032(3) 0.082 Uiso 1 calc R .
H27B H -0.8619(5) 0.3362(3) 0.5551(3) 0.082 Uiso 1 calc R .
C28 C -0.6847(7) 0.4179(5) 0.6457(4) 0.122(2) Uani 1 d . .
H28A H -0.7171(7) 0.4825(5) 0.6763(4) 0.183 Uiso 1 calc R .
H28B H -0.5878(7) 0.4388(5) 0.6367(4) 0.183 Uiso 1 calc R .
H28C H -0.6982(7) 0.3732(5) 0.6887(4) 0.183 Uiso 1 calc R .
C29 C -0.5760(4) 0.2691(4) 0.4602(4) 0.0800(13) Uani 1 d . .
H29A H -0.5167(4) 0.3046(4) 0.5231(4) 0.096 Uiso 1 calc R .
H29B H -0.5558(4) 0.1986(4) 0.4279(4) 0.096 Uiso 1 calc R .
C30 C -0.5390(5) 0.3367(5) 0.3936(4) 0.102(2) Uani 1 d . .
H30A H -0.4428(5) 0.3448(5) 0.3819(4) 0.154 Uiso 1 calc R .
H30B H -0.5556(5) 0.4078(5) 0.4255(4) 0.154 Uiso 1 calc R .
H30C H -0.5948(5) 0.3015(5) 0.3300(4) 0.154 Uiso 1 calc R .
C31 C -0.7402(5) 0.1724(4) 0.5483(4) 0.0784(13) Uani 1 d . .
H31A H -0.7158(5) 0.1059(4) 0.5081(4) 0.094 Uiso 1 calc R .
H31B H -0.6732(5) 0.2072(4) 0.6072(4) 0.094 Uiso 1 calc R .
C32 C -0.8811(5) 0.1406(4) 0.5842(4) 0.0869(15) Uani 1 d . .
H32A H -0.8791(5) 0.0924(4) 0.6227(4) 0.130 Uiso 1 calc R .
H32B H -0.9484(5) 0.1037(4) 0.5267(4) 0.130 Uiso 1 calc R .
H32C H -0.9057(5) 0.2053(4) 0.6261(4) 0.130 Uiso 1 calc R .
C33 C -0.8247(4) 0.1987(4) 0.3922(3) 0.0703(12) Uani 1 d . .
H33A H -0.8162(4) 0.2515(4) 0.3566(3) 0.084 Uiso 1 calc R .
H33B H -0.9183(4) 0.1858(4) 0.4129(3) 0.084 Uiso 1 calc R .
C34 C -0.8067(7) 0.0930(5) 0.3191(4) 0.134(2) Uani 1 d . .
H34A H -0.8750(7) 0.0680(5) 0.2622(4) 0.200 Uiso 1 calc R .
H34B H -0.8180(7) 0.0388(5) 0.3524(4) 0.200 Uiso 1 calc R .
H34C H -0.7157(7) 0.1047(5) 0.2959(4) 0.200 Uiso 1 calc R .
C10 C -0.2888(6) 0.8087(4) 1.0629(4) 0.086(2) Uani 1 d . .
H10A H -0.3746(6) 0.8116(4) 1.0879(4) 0.103 Uiso 1 calc R .
C11 C -0.2815(4) 0.7486(3) 0.9626(3) 0.0647(11) Uani 1 d . .
H11A H -0.3629(4) 0.7113(3) 0.9208(3) 0.078 Uiso 1 calc R .
C12 C -0.1539(4) 0.7430(3) 0.9235(3) 0.0455(8) Uani 1 d . .
C13 C -0.2008(3) 0.2526(2) 0.7256(2) 0.0378(7) Uani 1 d . .
C14 C -0.2457(4) 0.2153(3) 0.8057(3) 0.0490(9) Uani 1 d . .
H14A H -0.1932(4) 0.2458(3) 0.8680(3) 0.059 Uiso 1 calc R .
C15 C -0.3659(4) 0.1344(3) 0.7946(3) 0.0635(11) Uani 1 d . .
H15A H -0.3930(4) 0.1101(3) 0.8487(3) 0.076 Uiso 1 calc R .
C16 C -0.4456(4) 0.0898(3) 0.7038(3) 0.0666(11) Uani 1 d . .
H16A H -0.5280(4) 0.0364(3) 0.6963(3) 0.080 Uiso 1 calc R .
C17 C -0.4021(4) 0.1250(3) 0.6232(3) 0.0517(9) Uani 1 d . .
H17A H -0.4561(4) 0.0938(3) 0.5615(3) 0.062 Uiso 1 calc R .
C18 C -0.2797(3) 0.2058(3) 0.6316(2) 0.0394(7) Uani 1 d . .
C19 C -0.2344(3) 0.2334(3) 0.5396(2) 0.0397(8) Uani 1 d . .
C20 C -0.2294(4) 0.1459(3) 0.4519(3) 0.0526(9) Uani 1 d . .
H20A H -0.2527(4) 0.0746(3) 0.4540(3) 0.063 Uiso 1 calc R .
C21 C -0.1908(4) 0.1637(4) 0.3627(3) 0.0653(11) Uani 1 d . .
H21A H -0.1914(4) 0.1045(4) 0.3048(3) 0.078 Uiso 1 calc R .
C22 C -0.1515(4) 0.2684(4) 0.3595(3) 0.0641(12) Uani 1 d . .
H22A H -0.1224(4) 0.2810(4) 0.3002(3) 0.077 Uiso 1 calc R .
C23 C -0.1555(3) 0.3553(3) 0.4450(2) 0.0527(9) Uani 1 d . .
H23A H -0.1277(3) 0.4263(3) 0.4424(2) 0.063 Uiso 1 calc R .
C24 C -0.1997(3) 0.3404(3) 0.5353(2) 0.0401(8) Uani 1 d . .

loop_
_atom_type_symbol
_atom_type_description
_atom_type_scat_dispersion_real
_atom_type_scat_dispersion_imag
_atom_type_scat_source
C C 0.0033 0.0016 'International Tables Vol C Tables 4.2.6.8 and 6.1.1.4'
H H 0.0000 0.0000 'International Tables Vol C Tables 4.2.6.8 and 6.1.1.4'
Na Na 0.0362 0.0249 'International Tables Vol C Tables 4.2.6.8 and 6.1.1.4'
S S 0.1246 0.1234 'International Tables Vol C Tables 4.2.6.8 and 6.1.1.4'
Ni Ni 0.3393 1.1124 'International Tables Vol C Tables 4.2.6.8 and 6.1.1.4'
N N 0.0061 0.0033 'International Tables Vol C Tables 4.2.6.8 and 6.1.1.4'

loop_
_geom_angle_atom_site_label_1
_geom_angle_atom_site_label_2
_geom_angle_atom_site_label_3
_geom_angle
_geom_angle_site_symmetry_1
_geom_angle_site_symmetry_3
_geom_angle_publ_flag
S4 Ni S1 177.45(4) . . ?
S4 Ni S2 83.46(3) . . ?
S1 Ni S2 94.92(3) . . ?
S4 Ni S3 94.57(3) . . ?
S1 Ni S3 87.16(3) . . ?
S2 Ni S3 176.08(4) . . ?
C1 S1 Ni 109.19(10) . . ?
C1 S1 Na 107.38(12) . 2_567 ?
Ni S1 Na 103.99(4) . 2_567 ?
C1 S1 Na 135.59(11) . . ?
Ni S1 Na 102.97(4) . . ?
Na S1 Na 93.22(4) 2_567 . ?
C12 S2 Ni 111.86(11) . . ?
C13 S3 Ni 107.67(10) . . ?
C13 S3 Na 113.31(11) . . ?
Ni S3 Na 102.90(4) . . ?
C24 S4 Ni 113.85(10) . . ?
N1 Na S3 106.63(11) . . ?
N1 Na S1 140.05(11) . 2_567 ?
S3 Na S1 110.42(5) . 2_567 ?
N1 Na S1 95.56(11) . . ?
S3 Na S1 65.33(4) . . ?
S1 Na S1 86.78(4) 2_567 . ?
N1 Na C7 113.42(13) . 2_567 ?
S3 Na C7 113.33(8) . 2_567 ?
S1 Na C7 64.11(7) 2_567 2_567 ?
S1 Na C7 148.98(9) . 2_567 ?
N1 Na Na 126.44(12) . 2_567 ?
S3 Na Na 87.30(5) . 2_567 ?
S1 Na Na 43.40(3) 2_567 2_567 ?
S1 Na Na 43.37(3) . 2_567 ?
C7 Na Na 106.83(8) 2_567 2_567 ?
C25 N1 Na 166.0(4) . . ?
N1 C25 C26 179.0(5) . . ?
C2 C1 C6 119.5(3) . . ?
C2 C1 S1 119.1(3) . . ?
C6 C1 S1 121.4(3) . . ?
C3 C2 C1 121.3(4) . . ?
C4 C3 C2 119.4(4) . . ?
C3 C4 C5 120.4(4) . . ?
C4 C5 C6 121.3(4) . . ?
C5 C6 C1 118.2(4) . . ?
C5 C6 C7 119.5(3) . . ?
C1 C6 C7 122.3(3) . . ?
C8 C7 C12 118.6(4) . . ?
C8 C7 C6 118.6(4) . . ?
C12 C7 C6 122.8(3) . . ?
C8 C7 Na 81.3(2) . 2_567 ?
C12 C7 Na 81.5(2) . 2_567 ?
C6 C7 Na 109.1(2) . 2_567 ?
C9 C8 C7 121.5(5) . . ?
C10 C9 C8 120.1(4) . . ?
C33 N2 C27 105.7(3) . . ?
C33 N2 C29 111.8(3) . . ?
C27 N2 C29 112.4(3) . . ?
C33 N2 C31 110.8(3) . . ?
C27 N2 C31 110.5(3) . . ?
C29 N2 C31 105.8(3) . . ?
C28 C27 N2 116.4(4) . . ?
C30 C29 N2 115.6(4) . . ?
C32 C31 N2 116.1(3) . . ?
N2 C33 C34 116.3(4) . . ?
C9 C10 C11 119.9(5) . . ?
C10 C11 C12 121.0(5) . . ?
C11 C12 C7 118.8(3) . . ?
C11 C12 S2 117.9(3) . . ?
C7 C12 S2 123.2(3) . . ?
C14 C13 C18 119.0(3) . . ?
C14 C13 S3 118.1(2) . . ?
C18 C13 S3 122.8(2) . . ?
C15 C14 C13 121.6(3) . . ?
C16 C15 C14 120.0(4) . . ?
C15 C16 C17 119.3(3) . . ?
C16 C17 C18 122.1(3) . . ?
C17 C18 C13 118.0(3) . . ?
C17 C18 C19 119.0(3) . . ?
C13 C18 C19 122.9(3) . . ?
C24 C19 C20 118.8(3) . . ?
C24 C19 C18 123.8(3) . . ?
C20 C19 C18 117.4(3) . . ?
C21 C20 C19 121.3(4) . . ?
C22 C21 C20 119.9(4) . . ?
C21 C22 C23 119.4(4) . . ?
C22 C23 C24 122.3(4) . . ?
C23 C24 C19 118.1(3) . . ?
C23 C24 S4 117.8(3) . . ?
C19 C24 S4 123.4(2) . . ?

loop_
_geom_bond_atom_site_label_1
_geom_bond_atom_site_label_2
_geom_bond_distance
_geom_bond_site_symmetry_2
_geom_bond_publ_flag
Ni S4 2.2085(9) . ?
Ni S1 2.2135(9) . ?
Ni S2 2.2192(10) . ?
Ni S3 2.2210(9) . ?
S1 C1 1.778(3) . ?
S1 Na 2.832(2) 2_567 ?
S1 Na 2.834(2) . ?
S2 C12 1.773(3) . ?
S3 C13 1.781(3) . ?
S3 Na 2.8299(15) . ?
S4 C24 1.776(3) . ?
Na N1 2.363(4) . ?
Na S1 2.832(2) 2_567 ?
Na C7 3.053(4) 2_567 ?
Na Na 4.118(3) 2_567 ?
N1 C25 1.120(5) . ?
C25 C26 1.440(6) . ?
C1 C2 1.386(5) . ?
C1 C6 1.399(5) . ?
C2 C3 1.382(5) . ?
C3 C4 1.366(6) . ?
C4 C5 1.375(6) . ?
C5 C6 1.395(5) . ?
C6 C7 1.485(5) . ?
C7 C8 1.391(5) . ?
C7 C12 1.400(5) . ?
C7 Na 3.053(4) 2_567 ?
C8 C9 1.378(7) . ?
C9 C10 1.354(7) . ?
N2 C33 1.496(4) . ?
N2 C27 1.516(5) . ?
N2 C29 1.517(5) . ?
N2 C31 1.522(5) . ?
C27 C28 1.497(6) . ?
C29 C30 1.478(6) . ?
C31 C32 1.505(6) . ?
C33 C34 1.500(6) . ?
C10 C11 1.386(6) . ?
C11 C12 1.395(5) . ?
C13 C14 1.395(4) . ?
C13 C18 1.402(4) . ?
C14 C15 1.378(5) . ?
C15 C16 1.370(5) . ?
C16 C17 1.384(5) . ?
C17 C18 1.399(5) . ?
C18 C19 1.488(4) . ?
C19 C24 1.401(4) . ?
C19 C20 1.404(4) . ?
C20 C21 1.380(5) . ?
C21 C22 1.367(6) . ?
C22 C23 1.380(5) . ?
C23 C24 1.394(4) . ?
